data_1559489
loop_
_publ_author_name
'Laihia, Katri'
'Rissanen, Kari'
'Kolehmainen, Erkki'
'Korvola, Jorma'
'Leskinen, Kari'

_publ_section_title
;
 Performic Acid Oxidation of 1-Methylbicyclo[2.2.1]hept-5-en-2-one.
 Elucidation of Reaction Products by Multinuclear NMR Spectroscopy, X-Ray
 Diffraction and Molecular Mechanics Calculations
;
_journal_name_full 'Acta Chemica Scandinavica'
_journal_page_first 499
_journal_page_last 507
_journal_paper_doi 10.3891/acta.chem.scand.45-0499
_journal_volume 45
_journal_year 1991
_chemical_formula_sum 'C8 H12 O4'
_chemical_formula_weight 172.18
_chemical_name_common
;
exo,endo-7,8-dihydroxy-endo-7-methyl-
;
_space_group_IT_number 2
_space_group_name_Hall '-P 1'
_space_group_name_H-M_alt 'P -1'
_symmetry_cell_setting triclinic
_symmetry_Int_Tables_number 2
_symmetry_space_group_name_Hall '-P 1'
_symmetry_space_group_name_H-M 'P -1'
_cell_angle_alpha 83.43(1)
_cell_angle_beta 79.01(1)
_cell_angle_gamma 75.23(1)
_cell_formula_units_Z 2
_cell_length_a 5.976(1)
_cell_length_b 7.160(2)
_cell_length_c 10.307(2)
_cell_volume 417.62(16)
_diffrn_ambient_temperature 296
_diffrn_radiation_probe x-ray
_diffrn_radiation_type MoK\a
_diffrn_radiation_wavelength 0.71073
_exptl_absorpt_coefficient_mu 0.10
_exptl_crystal_density_diffrn 1.369
_exptl_crystal_F_000 184
_refine_ls_goodness_of_fit_ref 1.64
_refine_ls_number_parameters 145
_refine_ls_number_reflns 683
_refine_ls_R_factor_gt 0.040
_refine_ls_wR_factor_gt 0.039
_cod_data_source_file Acta-Chem-Scand-1991-45-499-2.cif
_cod_data_source_block 2
_cod_database_code 1559489

loop_
_space_group_symop_id
_space_group_symop_operation_xyz
1 x,y,z
2 -x,-y,-z

loop_
_atom_site_label
_atom_site_type_symbol
_atom_site_thermal_displace_type
_atom_site_fract_x
_atom_site_fract_y
_atom_site_fract_z
_atom_site_occupancy
_atom_site_U_iso_or_equiv
_atom_site_calc_flag
_atom_site_refinement_flags
_atom_site_disorder_assembly
_atom_site_disorder_group
O2 O Uiso -0.0305(3) 0.6836(3) 0.5833(2) 1.000 0.0557(6) . . . .
O3 O Uiso -0.2915(4) 0.9600(3) 0.6169(3) 1.000 0.0746(9) . . . .
O7 O Uiso 0.5891(3) 0.3346(3) 0.6990(2) 1.000 0.0475(6) . . . .
O8 O Uiso -0.0423(3) 0.4227(3) 0.7960(2) 1.000 0.0636(8) . . . .
C1 C Uiso 0.1914(5) 0.5789(4) 0.6190(3) 1.000 0.0412(9) . . . .
C3 C Uiso -0.1104(5) 0.8511(4) 0.6395(3) 1.000 0.0498(10) . . . .
C4 C Uiso 0.0511(6) 0.8784(4) 0.7236(4) 1.000 0.0722(13) . . . .
C5 C Uiso 0.2659(5) 0.7111(4) 0.7030(3) 1.000 0.0503(10) . . . .
C6 C Uiso 0.3335(5) 0.5847(5) 0.8254(3) 1.000 0.0513(10) . . . .
C7 C Uiso 0.3674(5) 0.3786(4) 0.7891(3) 1.000 0.0413(9) . . . .
C8 C Uiso 0.1770(5) 0.3951(4) 0.7059(3) 1.000 0.0419(9) . . . .
C9 C Uiso 0.3695(6) 0.2276(5) 0.9038(3) 1.000 0.0684(13) . . . .
H1 H Uiso 0.301(6) 0.549(5) 0.537(3) 1.000 0.0633 . . . .
H(O7) H Uiso 0.633(5) 0.199(5) 0.679(3) 1.000 0.0633 . . . .
H(O8) H Uiso -0.138(6) 0.396(4) 0.747(3) 1.000 0.0633 . . . .
H4A H Uiso 0.069(6) 1.006(5) 0.699(3) 1.000 0.0633 . . . .
H4B H Uiso -0.029(6) 0.873(4) 0.815(3) 1.000 0.0633 . . . .
H5 H Uiso 0.392(6) 0.754(5) 0.653(3) 1.000 0.0633 . . . .
H6A H Uiso 0.478(5) 0.599(4) 0.852(3) 1.000 0.0633 . . . .
H6B H Uiso 0.193(6) 0.606(5) 0.905(3) 1.000 0.0633 . . . .
H8 H Uiso 0.215(5) 0.276(5) 0.650(3) 1.000 0.0633 . . . .
H9A H Uiso 0.220(5) 0.264(5) 0.964(3) 1.000 0.0633 . . . .
H9B H Uiso 0.516(5) 0.217(4) 0.947(3) 1.000 0.0633 . . . .
H9C H Uiso 0.388(6) 0.095(5) 0.876(3) 1.000 0.0633 . . . .

loop_
_atom_type_symbol
_atom_type_description
_atom_type_scat_dispersion_real
_atom_type_scat_dispersion_imag
_atom_type_scat_source
C C 0.0033 0.0016 ' International Tables Vol C Tables 4.2.6.8 and 6.1.1.4'
H H 0.0000 0.0000 ' International Tables Vol C Tables 4.2.6.8 and 6.1.1.4'
O O 0.0106 0.0060 ' International Tables Vol C Tables 4.2.6.8 and 6.1.1.4'

loop_
_geom_angle_atom_site_label_1
_geom_angle_atom_site_label_2
_geom_angle_atom_site_label_3
_geom_angle
_geom_angle_site_symmetry_1
_geom_angle_site_symmetry_2
_geom_angle_site_symmetry_3
_geom_angle_publ_flag
C1 O2 C3 111.8(2) . . . yes
C7 O7 H(O7) 111.1(19) . . . no
C8 O8 H(O8) 102(2) . . . no
O2 C1 C8 113.3(2) . . . yes
O2 C1 C5 107.0(2) . . . yes
C5 C1 C8 106.1(2) . . . no
O2 C3 C4 111.2(2) . . . yes
O2 C3 O3 120.5(3) . . . yes
O3 C3 C4 128.4(3) . . . yes
C3 C4 C5 106.6(3) . . . no
C1 C5 C6 105.5(2) . . . no
C4 C5 C6 117.2(3) . . . no
C1 C5 C4 102.8(3) . . . no
C5 C6 C7 104.8(2) . . . no
O7 C7 C8 106.1(2) . . . yes
O7 C7 C6 106.0(2) . . . yes
C6 C7 C9 115.5(3) . . . no
C8 C7 C9 115.2(3) . . . no
O7 C7 C9 109.7(2) . . . yes
C6 C7 C8 103.4(2) . . . no
C1 C8 C7 102.1(2) . . . no
O8 C8 C1 110.4(2) . . . yes
O8 C8 C7 106.6(2) . . . yes
O2 C1 H1 107(2) . . . no
C5 C1 H1 113(2) . . . no
C8 C1 H1 110(2) . . . no
C3 C4 H4A 104(2) . . . no
C3 C4 H4B 107(2) . . . no
C5 C4 H4A 119(2) . . . no
C5 C4 H4B 110.3(19) . . . no
H4A C4 H4B 109(3) . . . no
C1 C5 H5 108(2) . . . no
C4 C5 H5 110(2) . . . no
C6 C5 H5 112(2) . . . no
C5 C6 H6A 114.7(17) . . . no
C5 C6 H6B 110.7(19) . . . no
C7 C6 H6A 109.5(16) . . . no
C7 C6 H6B 105.7(19) . . . no
H6A C6 H6B 111(3) . . . no
O8 C8 H8 114.8(18) . . . no
C1 C8 H8 111.5(18) . . . no
C7 C8 H8 110.5(18) . . . no
C7 C9 H9A 107.6(19) . . . no
C7 C9 H9B 109.1(16) . . . no
C7 C9 H9C 113.0(18) . . . no
H9A C9 H9B 114(2) . . . no
H9A C9 H9C 109(3) . . . no
H9B C9 H9C 104(3) . . . no

loop_
_geom_bond_atom_site_label_1
_geom_bond_atom_site_label_2
_geom_bond_distance
_geom_bond_site_symmetry_1
_geom_bond_site_symmetry_2
_geom_bond_publ_flag
O2 C1 1.439(4) . . yes
O2 C3 1.328(4) . . yes
O3 C3 1.207(4) . . yes
O7 C7 1.450(4) . . yes
O8 C8 1.437(4) . . yes
O7 H(O7) 0.97(3) . . no
O8 H(O8) 0.90(3) . . no
C1 C5 1.547(4) . . no
C1 C8 1.517(4) . . no
C3 C4 1.475(5) . . no
C4 C5 1.516(4) . . no
C5 C6 1.523(4) . . no
C6 C7 1.518(4) . . no
C7 C9 1.508(4) . . no
C7 C8 1.525(4) . . no
C1 H1 0.97(3) . . no
C4 H4A 0.95(4) . . no
C4 H4B 0.97(3) . . no
C5 H5 0.93(4) . . no
C6 H6A 0.99(3) . . no
C6 H6B 1.05(3) . . no
C8 H8 1.04(3) . . no
C9 H9A 0.98(3) . . no
C9 H9B 1.04(3) . . no
C9 H9C 1.00(3) . . no

loop_
_geom_hbond_atom_site_label_D
_geom_hbond_atom_site_label_H
_geom_hbond_atom_site_label_A
_geom_hbond_distance_DH
_geom_hbond_distance_HA
_geom_hbond_distance_DA
_geom_hbond_angle_DHA
_geom_hbond_site_symmetry_A
_geom_hbond_publ_flag
O7 H(O7) O3 0.97(3) 1.81(3) 2.781(3) 172(3) 1_645 yes
O8 H(O8) O7 0.90(3) 1.96(4) 2.818(3) 161(3) 1_455 yes
C1 H1 O7 0.97(3) 2.50(3) 3.340(4) 145(3) 2_666 yes

loop_
_geom_torsion_atom_site_label_1
_geom_torsion_atom_site_label_2
_geom_torsion_atom_site_label_3
_geom_torsion_atom_site_label_4
_geom_torsion
_geom_torsion_site_symmetry_1
_geom_torsion_site_symmetry_2
_geom_torsion_site_symmetry_3
_geom_torsion_site_symmetry_4
_geom_torsion_publ_flag
C3 O2 C1 C5 -4.5(3) . . . . no
C3 O2 C1 C8 112.1(3) . . . . no
C1 O2 C3 O3 177.8(3) . . . . no
C1 O2 C3 C4 -0.9(3) . . . . no
O2 C1 C5 C4 7.6(3) . . . . no
O2 C1 C5 C6 131.0(2) . . . . no
C8 C1 C5 C4 -113.6(3) . . . . no
C8 C1 C5 C6 9.8(3) . . . . no
O2 C1 C8 O8 -36.0(3) . . . . no
O2 C1 C8 C7 -149.1(2) . . . . no
C5 C1 C8 O8 81.0(3) . . . . no
C5 C1 C8 C7 -32.1(3) . . . . no
O2 C3 C4 C5 5.9(4) . . . . no
O3 C3 C4 C5 -172.6(3) . . . . no
C3 C4 C5 C1 -8.0(3) . . . . no
C3 C4 C5 C6 -123.2(3) . . . . no
C1 C5 C6 C7 16.6(3) . . . . no
C4 C5 C6 C7 130.3(3) . . . . no
C5 C6 C7 O7 74.5(3) . . . . no
C5 C6 C7 C8 -36.9(3) . . . . no
C5 C6 C7 C9 -163.7(3) . . . . no
O7 C7 C8 O8 175.3(2) . . . . no
O7 C7 C8 C1 -68.8(3) . . . . no
C6 C7 C8 O8 -73.4(3) . . . . no
C6 C7 C8 C1 42.6(3) . . . . no
C9 C7 C8 O8 53.7(3) . . . . no
C9 C7 C8 C1 169.6(3) . . . . no
